data_2238349
loop_
_publ_author_name
'Ishikawa, Yoshinobu'
'Matsuo, Soichiro'

_publ_section_title
;
 2-Hydroxyisoquinoline-1,3(2<i>H</i>,4<i>H</i>)-dione
;
_journal_coeditor_code GK2583
_journal_issue 8
_journal_name_full 'Acta Crystallographica Section E'
_journal_page_first o1312
_journal_paper_doi 10.1107/S1600536813019843
_journal_volume 69
_journal_year 2013
_chemical_formula_iupac 'C9 H7 N O3'
_chemical_formula_moiety 'C9 H7 N O3'
_chemical_formula_sum 'C9 H7 N O3'
_chemical_formula_weight 177.16
_chemical_name_systematic
;
2-Hydroxyisoquinoline-1,3(2<i>H</i>,4<i>H</i>)-dione
;
_space_group_IT_number 14
_symmetry_cell_setting monoclinic
_symmetry_space_group_name_Hall '-P 2yn'
_symmetry_space_group_name_H-M 'P 1 21/n 1'
_atom_sites_solution_hydrogens geom
_atom_sites_solution_primary direct
_atom_sites_solution_secondary difmap
_cell_angle_alpha 90.0000
_cell_angle_beta 104.19(5)
_cell_angle_gamma 90.0000
_cell_formula_units_Z 4
_cell_length_a 12.336(5)
_cell_length_b 8.666(4)
_cell_length_c 7.052(7)
_cell_measurement_reflns_used 25
_cell_measurement_temperature 100
_cell_measurement_theta_max 17.01
_cell_measurement_theta_min 14.92
_cell_volume 730.9(9)
_computing_cell_refinement '<i>WinAFC Diffractometer Control Software</i> (Rigaku, 1999)'
_computing_data_collection '<i>WinAFC Diffractometer Control Software</i> (Rigaku, 1999)'
_computing_data_reduction '<i>WinAFC Diffractometer Control Software</i> (Rigaku, 1999)'
_computing_molecular_graphics 'CrystalStructure (Rigaku, 2010)'
_computing_publication_material 'CrystalStructure (Rigaku, 2010)'
_computing_structure_refinement 'SHELXL97 (Sheldrick, 2008)'
_computing_structure_solution 'SHELXS97 (Sheldrick, 2008)'
_diffrn_ambient_temperature 100
_diffrn_measured_fraction_theta_full 0.982
_diffrn_measured_fraction_theta_max 0.982
_diffrn_measurement_device_type 'Rigaku AFC-7R'
_diffrn_measurement_method \w-2\q
_diffrn_radiation_type 'Mo K\a'
_diffrn_radiation_wavelength 0.71069
_diffrn_reflns_av_R_equivalents 0.0163
_diffrn_reflns_limit_h_max 15
_diffrn_reflns_limit_h_min -16
_diffrn_reflns_limit_k_max 11
_diffrn_reflns_limit_k_min -11
_diffrn_reflns_limit_l_max 9
_diffrn_reflns_limit_l_min -5
_diffrn_reflns_number 3873
_diffrn_reflns_theta_full 27.52
_diffrn_reflns_theta_max 27.51
_diffrn_standards_decay_% -0.504
_diffrn_standards_interval_count 150
_diffrn_standards_number 3
_exptl_absorpt_coefficient_mu 0.123
_exptl_absorpt_correction_type none
_exptl_crystal_colour orange
_exptl_crystal_density_diffrn 1.610
_exptl_crystal_density_method 'not measured'
_exptl_crystal_description block
_exptl_crystal_F_000 368.00
_exptl_crystal_size_max 0.50
_exptl_crystal_size_mid 0.50
_exptl_crystal_size_min 0.45
_refine_diff_density_max 0.250
_refine_diff_density_min -0.250
_refine_ls_extinction_method none
_refine_ls_goodness_of_fit_ref 1.039
_refine_ls_hydrogen_treatment constr
_refine_ls_number_parameters 119
_refine_ls_number_reflns 1650
_refine_ls_number_restraints 0
_refine_ls_R_factor_gt 0.0322
_refine_ls_shift/su_max 0.000
_refine_ls_structure_factor_coef Fsqd
_refine_ls_weighting_details 'w = 1/[\s^2^(Fo^2^)+(0.0517P)^2^+0.2377P] where P=(Fo^2^+2Fc^2^)/3'
_refine_ls_weighting_scheme calc
_refine_ls_wR_factor_ref 0.0886
_reflns_number_gt 1484
_reflns_number_total 1650
_reflns_threshold_expression F^2^>2\s(F^2^)
_cod_data_source_file gk2583.cif
_cod_data_source_block I
_cod_original_cell_volume 730.8(9)
_cod_original_sg_symbol_H-M 'P 21/n'
_cod_database_code 2238349
_cod_database_fobs_code 2238349

loop_
_symmetry_equiv_pos_site_id
_symmetry_equiv_pos_as_xyz
1 +X,+Y,+Z
2 1/2-X,1/2+Y,1/2-Z
3 -X,-Y,-Z
4 1/2+X,1/2-Y,1/2+Z

loop_
_atom_site_type_symbol
_atom_site_label
_atom_site_fract_x
_atom_site_fract_y
_atom_site_fract_z
_atom_site_U_iso_or_equiv
_atom_site_adp_type
_atom_site_calc_flag
_atom_site_refinement_flags
_atom_site_occupancy
_atom_site_symmetry_multiplicity
O O1 0.41291(6) 0.60097(8) 0.84881(11) 0.01900(19) Uani d . 1.0 4
O O2 0.71902(6) 0.89780(9) 0.89569(11) 0.01901(19) Uani d . 1.0 4
O O5 0.63125(6) 0.62843(8) 0.92088(12) 0.01860(19) Uani d . 1.0 4
N N3 0.56130(7) 0.75393(9) 0.86013(12) 0.0136(2) Uani d . 1.0 4
C C4 0.37267(8) 0.86193(11) 0.74485(15) 0.0132(2) Uani d . 1.0 4
C C6 0.61776(8) 0.89219(11) 0.84438(14) 0.0133(2) Uani d . 1.0 4
C C7 0.54474(8) 1.02389(11) 0.76248(13) 0.0124(2) Uani d . 1.0 4
C C8 0.42836(8) 1.01072(11) 0.71477(13) 0.0124(2) Uani d . 1.0 4
C C9 0.59616(8) 1.16334(12) 0.73257(14) 0.0149(3) Uani d . 1.0 4
C C10 0.44805(8) 0.72873(11) 0.82056(14) 0.0134(2) Uani d . 1.0 4
C C11 0.53109(9) 1.28959(12) 0.65699(15) 0.0164(3) Uani d . 1.0 4
C C12 0.36371(8) 1.13890(12) 0.63746(15) 0.0151(3) Uani d . 1.0 4
C C13 0.41430(9) 1.27737(12) 0.60954(15) 0.0165(3) Uani d . 1.0 4
H H4A 0.3253 0.8813 0.8372 0.0158 Uiso calc R 1.0 4
H H4B 0.3224 0.8312 0.6184 0.0158 Uiso calc R 1.0 4
H H5 0.6004 0.5666 0.9829 0.0223 Uiso calc R 1.0 4
H H9 0.6754 1.1710 0.7641 0.0179 Uiso calc R 1.0 4
H H11 0.5655 1.3843 0.6373 0.0197 Uiso calc R 1.0 4
H H12 0.2845 1.1312 0.6037 0.0182 Uiso calc R 1.0 4
H H13 0.3696 1.3641 0.5581 0.0198 Uiso calc R 1.0 4

loop_
_atom_site_aniso_label
_atom_site_aniso_U_11
_atom_site_aniso_U_22
_atom_site_aniso_U_33
_atom_site_aniso_U_12
_atom_site_aniso_U_13
_atom_site_aniso_U_23
O1 0.0159(4) 0.0140(4) 0.0257(4) -0.0012(3) 0.0025(3) 0.0038(3)
O2 0.0111(4) 0.0193(4) 0.0255(4) 0.0003(3) 0.0023(3) 0.0022(3)
O5 0.0134(4) 0.0132(4) 0.0283(5) 0.0044(3) 0.0034(3) 0.0058(3)
N3 0.0114(4) 0.0112(4) 0.0173(4) 0.0027(3) 0.0014(3) 0.0018(3)
C4 0.0104(5) 0.0130(5) 0.0158(5) 0.0001(4) 0.0028(4) 0.0006(4)
C6 0.0126(5) 0.0142(5) 0.0132(5) -0.0007(4) 0.0032(4) -0.0011(4)
C7 0.0133(5) 0.0128(5) 0.0112(5) 0.0003(4) 0.0030(4) -0.0012(4)
C8 0.0132(5) 0.0127(5) 0.0116(5) 0.0001(4) 0.0039(4) -0.0012(4)
C9 0.0140(5) 0.0162(5) 0.0146(5) -0.0028(4) 0.0036(4) -0.0015(4)
C10 0.0131(5) 0.0144(5) 0.0124(5) -0.0007(4) 0.0027(4) -0.0011(4)
C11 0.0198(5) 0.0125(5) 0.0176(5) -0.0029(4) 0.0059(4) -0.0012(4)
C12 0.0135(5) 0.0154(5) 0.0168(5) 0.0019(4) 0.0040(4) -0.0006(4)
C13 0.0187(5) 0.0129(5) 0.0180(5) 0.0030(4) 0.0045(4) 0.0004(4)

loop_
_atom_type_symbol
_atom_type_description
_atom_type_scat_dispersion_real
_atom_type_scat_dispersion_imag
_atom_type_scat_source
C C 0.0033 0.0016
;
International Tables for Crystallography
(1992, Vol. C, Tables 4.2.6.8 and 6.1.1.4)
;
H H 0.0000 0.0000
;
International Tables for Crystallography
(1992, Vol. C, Table 6.1.1.4)
;
N N 0.0061 0.0033
;
International Tables for Crystallography
(1992, Vol. C, Tables 4.2.6.8 and 6.1.1.4)
;
O O 0.0106 0.0060
;
International Tables for Crystallography
(1992, Vol. C, Tables 4.2.6.8 and 6.1.1.4)
;

loop_
_geom_angle_atom_site_label_1
_geom_angle_atom_site_label_2
_geom_angle_atom_site_label_3
_geom_angle
_geom_angle_publ_flag
O5 N3 C6 114.20(9) no
O5 N3 C10 117.53(8) no
C6 N3 C10 128.27(8) no
C8 C4 C10 116.58(9) no
O2 C6 N3 120.34(9) no
O2 C6 C7 124.67(10) no
N3 C6 C7 114.99(9) no
C6 C7 C8 121.47(9) no
C6 C7 C9 117.89(9) no
C8 C7 C9 120.63(9) no
C4 C8 C7 121.03(9) no
C4 C8 C12 120.06(9) no
C7 C8 C12 118.92(10) no
C7 C9 C11 119.82(10) no
O1 C10 N3 119.63(9) no
O1 C10 C4 122.85(10) no
N3 C10 C4 117.52(9) no
C9 C11 C13 119.84(10) no
C8 C12 C13 120.58(10) no
C11 C13 C12 120.20(10) no
N3 O5 H5 109.471 no
C8 C4 H4A 108.149 no
C8 C4 H4B 108.145 no
C10 C4 H4A 108.149 no
C10 C4 H4B 108.153 no
H4A C4 H4B 107.318 no
C7 C9 H9 120.087 no
C11 C9 H9 120.091 no
C9 C11 H11 120.082 no
C13 C11 H11 120.074 no
C8 C12 H12 119.713 no
C13 C12 H12 119.710 no
C11 C13 H13 119.902 no
C12 C13 H13 119.895 no

loop_
_geom_bond_atom_site_label_1
_geom_bond_atom_site_label_2
_geom_bond_distance
_geom_bond_publ_flag
O1 C10 1.2230(13) no
O2 C6 1.2133(13) no
O5 N3 1.3891(12) no
N3 C6 1.4039(14) no
N3 C10 1.3734(14) no
C4 C8 1.5003(15) no
C4 C10 1.4962(15) no
C6 C7 1.4807(14) no
C7 C8 1.3966(15) no
C7 C9 1.4046(16) no
C8 C12 1.3978(15) no
C9 C11 1.3841(15) no
C11 C13 1.4009(17) no
C12 C13 1.3887(16) no
O5 H5 0.840 no
C4 H4A 0.990 no
C4 H4B 0.990 no
C9 H9 0.950 no
C11 H11 0.950 no
C12 H12 0.950 no
C13 H13 0.950 no

loop_
_geom_hbond_atom_site_label_D
_geom_hbond_atom_site_label_H
_geom_hbond_atom_site_label_A
_geom_hbond_site_symmetry_A
_geom_hbond_distance_DH
_geom_hbond_distance_HA
_geom_hbond_distance_DA
_geom_hbond_angle_DHA
_geom_hbond_publ_flag
O5 H5 O1 3_667 0.84 1.91 2.7056(17) 158 y

loop_
_geom_torsion_atom_site_label_1
_geom_torsion_atom_site_label_2
_geom_torsion_atom_site_label_3
_geom_torsion_atom_site_label_4
_geom_torsion
_geom_torsion_publ_flag
H5 O5 N3 C6 150.2 no
H5 O5 N3 C10 -30.7 no
O5 N3 C6 O2 -5.29(13) no
O5 N3 C6 C7 174.61(7) no
O5 N3 C10 O1 3.59(14) no
O5 N3 C10 C4 -176.79(8) no
C6 N3 C10 O1 -177.53(9) no
C6 N3 C10 C4 2.09(15) no
C10 N3 C6 O2 175.80(9) no
C10 N3 C6 C7 -4.30(15) no
C8 C4 C10 O1 -179.05(9) no
C8 C4 C10 N3 1.35(13) no
C10 C4 C8 C7 -2.26(14) no
C10 C4 C8 C12 177.58(8) no
H4A C4 C8 C7 119.8 no
H4A C4 C8 C12 -60.4 no
H4B C4 C8 C7 -124.3 no
H4B C4 C8 C12 55.5 no
H4A C4 C10 O1 58.9 no
H4A C4 C10 N3 -120.7 no
H4B C4 C10 O1 -57.0 no
H4B C4 C10 N3 123.4 no
O2 C6 C7 C8 -177.04(9) no
O2 C6 C7 C9 3.39(15) no
N3 C6 C7 C8 3.06(13) no
N3 C6 C7 C9 -176.51(8) no
C6 C7 C8 C4 0.00(14) no
C6 C7 C8 C12 -179.84(8) no
C6 C7 C9 C11 -179.76(8) no
C6 C7 C9 H9 0.2 no
C8 C7 C9 C11 0.67(14) no
C8 C7 C9 H9 -179.3 no
C9 C7 C8 C4 179.56(8) no
C9 C7 C8 C12 -0.28(14) no
C4 C8 C12 C13 179.79(9) no
C4 C8 C12 H12 -0.2 no
C7 C8 C12 C13 -0.36(15) no
C7 C8 C12 H12 179.6 no
C7 C9 C11 C13 -0.41(15) no
C7 C9 C11 H11 179.6 no
H9 C9 C11 C13 179.6 no
H9 C9 C11 H11 -0.4 no
C9 C11 C13 C12 -0.23(16) no
C9 C11 C13 H13 179.8 no
H11 C11 C13 C12 179.8 no
H11 C11 C13 H13 -0.2 no
C8 C12 C13 C11 0.62(16) no
C8 C12 C13 H13 -179.4 no
H12 C12 C13 C11 -179.4 no
H12 C12 C13 H13 0.6 no
